data_2241655
loop_
_publ_author_name
'Harhouri, Wafa'
'Mchiri, Chadlia'
'Najmudin, Shabir'
'Bonif\'acio, Cecilia'
'Nasri, Habib'

_publ_section_title
;
 Synthesis, FT--IR characterization and crystal structure of
 aqua(5,10,15,20-tetraphenylporphyrinato-\k^4^<i>N</i>)manganese(III)
 trifluoromethanesulfonate
;
_journal_coeditor_code WM5285
_journal_issue 5
_journal_name_full 'Acta Crystallographica Section E'
_journal_page_first 720
_journal_page_last 723
_journal_paper_doi 10.1107/S2056989016006630
_journal_volume 72
_journal_year 2016
_chemical_formula_iupac '[Mn (C44 H28 N4) (H2 O)] (C F3 O3 S)'
_chemical_formula_moiety 'C44 H30 Mn1 N4 O1 +, C1 F3 O3 S -'
_chemical_formula_sum 'C45 H30 F3 Mn N4 O4 S'
_chemical_formula_weight 834.76
_chemical_name_systematic
;
Aqua(5,10,15,20-tetraphenylporphyrinato-\k^4^<i>N</i>)manganese(III)
trifluoromethanesulfonate
;
_space_group_crystal_system triclinic
_space_group_IT_number 2
_space_group_name_Hall '-P 1'
_space_group_name_H-M_alt 'P -1'
_symmetry_space_group_name_Hall '-P 1'
_symmetry_space_group_name_H-M 'P -1'
_atom_sites_solution_hydrogens mixed
_atom_sites_solution_primary direct
_atom_sites_solution_secondary difmap
_audit_creation_method SHELXL-2014
_cell_angle_alpha 78.333(3)
_cell_angle_beta 81.162(4)
_cell_angle_gamma 74.179(3)
_cell_formula_units_Z 2
_cell_length_a 11.09090(10)
_cell_length_b 12.91690(10)
_cell_length_c 13.79310(10)
_cell_measurement_reflns_used 9884
_cell_measurement_temperature 296(2)
_cell_measurement_theta_max 25.32
_cell_measurement_theta_min 2.32
_cell_volume 1851.66(4)
_computing_cell_refinement
;
SAINT (Bruker, 2008)
;
_computing_data_collection
;
APEX2 (Bruker, 2008)
;
_computing_data_reduction
;
SAINT (Bruker, 2008)
;
_computing_molecular_graphics
;
ORTEPIII (Burnett & Johnson, 1996) and  ORTEP-3 for Windows (Farrugia,
2012)
;
_computing_publication_material
;
WinGX (Farrugia, 2012)
;
_computing_structure_refinement
;
SHELXL2014 (Sheldrick, 2015)
;
_computing_structure_solution
;
SIR2004 (Burla <i>et al.</i>,  2005)
;
_diffrn_ambient_temperature 296(2)
_diffrn_measured_fraction_theta_full 0.999
_diffrn_measured_fraction_theta_max 0.996
_diffrn_measurement_device_type 'Bruker APEXII CCD'
_diffrn_measurement_method '\f and \w scans'
_diffrn_radiation_type MoK\a
_diffrn_radiation_wavelength 0.71073
_diffrn_reflns_av_R_equivalents 0.0591
_diffrn_reflns_limit_h_max 13
_diffrn_reflns_limit_h_min -13
_diffrn_reflns_limit_k_max 15
_diffrn_reflns_limit_k_min -15
_diffrn_reflns_limit_l_max 16
_diffrn_reflns_limit_l_min -16
_diffrn_reflns_number 44659
_diffrn_reflns_theta_full 25.242
_diffrn_reflns_theta_max 25.334
_diffrn_reflns_theta_min 2.386
_exptl_absorpt_coefficient_mu 0.483
_exptl_absorpt_correction_T_max 0.8620
_exptl_absorpt_correction_T_min 0.8354
_exptl_absorpt_correction_type multi-scan
_exptl_absorpt_process_details
;
(<i>SADABS</i>; Bruker, 2008)
;
_exptl_crystal_colour blue
_exptl_crystal_density_diffrn 1.497
_exptl_crystal_density_method 'not measured'
_exptl_crystal_description plate
_exptl_crystal_F_000 856
_exptl_crystal_size_max 0.48
_exptl_crystal_size_mid 0.38
_exptl_crystal_size_min 0.16
_refine_diff_density_max 0.263
_refine_diff_density_min -0.411
_refine_ls_extinction_method none
_refine_ls_goodness_of_fit_ref 1.049
_refine_ls_hydrogen_treatment constr
_refine_ls_matrix_type full
_refine_ls_number_parameters 523
_refine_ls_number_reflns 6753
_refine_ls_number_restraints 0
_refine_ls_restrained_S_all 1.049
_refine_ls_R_factor_all 0.0513
_refine_ls_R_factor_gt 0.0358
_refine_ls_shift/su_max 0.001
_refine_ls_shift/su_mean 0.000
_refine_ls_structure_factor_coef Fsqd
_refine_ls_weighting_details 'w=1/[\s^2^(Fo^2^)+(0.0358P)^2^+1.4431P] where P=(Fo^2^+2Fc^2^)/3'
_refine_ls_weighting_scheme calc
_refine_ls_wR_factor_gt 0.0796
_refine_ls_wR_factor_ref 0.0855
_reflns_number_gt 5533
_reflns_number_total 6753
_reflns_threshold_expression 'I > 2\s(I)'
_cod_data_source_file wm5285sup1.cif
_cod_data_source_block I
_cod_original_cell_volume 1851.66(5)
_cod_database_code 2241655
_shelx_space_group_comment
;
The symmetry employed for this shelxl refinement is uniquely defined
by the following loop, which should always be used as a source of
symmetry information in preference to the above space-group names.
They are only intended as comments.
;
_shelxl_version_number 2.014

loop_
_space_group_symop_operation_xyz
'x, y, z'
'-x, -y, -z'

loop_
_atom_site_type_symbol
_atom_site_label
_atom_site_fract_x
_atom_site_fract_y
_atom_site_fract_z
_atom_site_U_iso_or_equiv
_atom_site_adp_type
_atom_site_calc_flag
_atom_site_occupancy
Mn Mn 0.88152(3) 0.04367(3) 0.20851(2) 0.01081(9) Uani d 1
S S 1.10820(5) 0.19791(5) 0.42751(4) 0.02139(14) Uani d 1
F F1 1.00980(15) 0.40991(12) 0.38570(11) 0.0370(4) Uani d 1
F F2 0.97858(18) 0.33973(14) 0.54012(12) 0.0517(5) Uani d 1
F F3 1.16153(17) 0.36360(14) 0.47867(13) 0.0528(5) Uani d 1
N N1 0.84244(15) -0.10052(14) 0.22339(12) 0.0122(4) Uani d 1
N N2 0.70036(15) 0.11097(14) 0.25129(13) 0.0127(4) Uani d 1
N N3 0.91427(15) 0.19154(14) 0.17965(13) 0.0126(4) Uani d 1
N N4 1.04477(15) -0.01412(14) 0.12917(13) 0.0126(4) Uani d 1
O O1 0.94653(14) 0.00719(12) 0.35015(11) 0.0191(3) Uani d 1
H H1O1 0.9612 0.0559 0.3758 0.029 Uiso d 1
H H2O1 0.9150 -0.0320 0.3960 0.029 Uiso d 1
O O2 1.16554(17) 0.13077(15) 0.51405(13) 0.0330(4) Uani d 1
O O3 1.19208(15) 0.20862(16) 0.33828(13) 0.0368(5) Uani d 1
O O4 0.98825(15) 0.18025(14) 0.41556(13) 0.0263(4) Uani d 1
C C1 0.92919(19) -0.19910(17) 0.21380(15) 0.0130(4) Uani d 1
C C2 0.8723(2) -0.28720(18) 0.25639(16) 0.0160(5) Uani d 1
H H2 0.9116 -0.3613 0.2617 0.019 Uiso calc 1
C C3 0.7507(2) -0.24308(18) 0.28749(16) 0.0159(5) Uani d 1
H H3 0.6908 -0.2813 0.3169 0.019 Uiso calc 1
C C4 0.73116(19) -0.12714(17) 0.26691(15) 0.0129(4) Uani d 1
C C5 0.61668(19) -0.05325(17) 0.28771(15) 0.0135(4) Uani d 1
C C6 0.60387(19) 0.05814(17) 0.27983(15) 0.0139(4) Uani d 1
C C7 0.49042(19) 0.13390(18) 0.31028(16) 0.0169(5) Uani d 1
H H7 0.4117 0.1195 0.3294 0.020 Uiso calc 1
C C8 0.51858(19) 0.23006(18) 0.30619(16) 0.0179(5) Uani d 1
H H8 0.4634 0.2934 0.3238 0.021 Uiso calc 1
C C9 0.64944(19) 0.21664(17) 0.26963(16) 0.0147(4) Uani d 1
C C10 0.71524(19) 0.29641(17) 0.25885(16) 0.0149(5) Uani d 1
C C11 0.83947(19) 0.28350(17) 0.21575(15) 0.0136(4) Uani d 1
C C12 0.90644(19) 0.36721(17) 0.19642(15) 0.0152(5) Uani d 1
H H12 0.8766 0.4366 0.2131 0.018 Uiso calc 1
C C13 1.0209(2) 0.32687(17) 0.14944(16) 0.0158(5) Uani d 1
H H13 1.0843 0.3634 0.1282 0.019 Uiso calc 1
C C14 1.02682(19) 0.21810(17) 0.13828(15) 0.0131(4) Uani d 1
C C15 1.12767(19) 0.15067(17) 0.08940(15) 0.0133(4) Uani d 1
C C16 1.13167(19) 0.04401(17) 0.08165(15) 0.0141(4) Uani d 1
C C17 1.2333(2) -0.02581(18) 0.03017(16) 0.0177(5) Uani d 1
H H17 1.3016 -0.0056 -0.0097 0.021 Uiso calc 1
C C18 1.2119(2) -0.12660(18) 0.05006(16) 0.0178(5) Uani d 1
H H18 1.2634 -0.1885 0.0269 0.021 Uiso calc 1
C C19 1.09597(19) -0.12092(17) 0.11317(15) 0.0127(4) Uani d 1
C C20 1.04806(19) -0.21024(17) 0.15937(15) 0.0133(4) Uani d 1
C C21 0.50146(19) -0.09467(17) 0.32576(16) 0.0136(4) Uani d 1
C C22 0.4326(2) -0.11748(18) 0.26001(17) 0.0175(5) Uani d 1
H H22 0.4625 -0.1140 0.1929 0.021 Uiso calc 1
C C23 0.3192(2) -0.14545(19) 0.29440(18) 0.0229(5) Uani d 1
H H23 0.2729 -0.1597 0.2501 0.027 Uiso calc 1
C C24 0.2747(2) -0.15223(19) 0.39465(19) 0.0252(6) Uani d 1
H H24 0.1983 -0.1700 0.4173 0.030 Uiso calc 1
C C25 0.3445(2) -0.13248(19) 0.46090(18) 0.0249(5) Uani d 1
H H25 0.3157 -0.1381 0.5283 0.030 Uiso calc 1
C C26 0.4576(2) -0.10425(19) 0.42650(17) 0.0220(5) Uani d 1
H H26 0.5045 -0.0916 0.4712 0.026 Uiso calc 1
C C27 0.65225(19) 0.39954(17) 0.29927(16) 0.0166(5) Uani d 1
C C28 0.5486(2) 0.47481(17) 0.25887(18) 0.0204(5) Uani d 1
H H28 0.5179 0.4627 0.2042 0.024 Uiso calc 1
C C29 0.4914(2) 0.56791(19) 0.30047(19) 0.0262(6) Uani d 1
H H29 0.4219 0.6177 0.2737 0.031 Uiso calc 1
C C30 0.5363(2) 0.58722(19) 0.38062(19) 0.0277(6) Uani d 1
H H30 0.4972 0.6498 0.4080 0.033 Uiso calc 1
C C31 0.6399(2) 0.5135(2) 0.42083(18) 0.0267(6) Uani d 1
H H31 0.6708 0.5267 0.4749 0.032 Uiso calc 1
C C32 0.6974(2) 0.41993(19) 0.38034(17) 0.0211(5) Uani d 1
H H32 0.7668 0.3704 0.4076 0.025 Uiso calc 1
C C33 1.23923(19) 0.19472(17) 0.04546(16) 0.0143(4) Uani d 1
C C34 1.2315(2) 0.27465(18) -0.03917(16) 0.0186(5) Uani d 1
H H34 1.1560 0.3021 -0.0677 0.022 Uiso calc 1
C C35 1.3358(2) 0.31373(19) -0.08132(16) 0.0207(5) Uani d 1
H H35 1.3305 0.3661 -0.1388 0.025 Uiso calc 1
C C36 1.4477(2) 0.27500(18) -0.03809(17) 0.0201(5) Uani d 1
H H36 1.5176 0.3014 -0.0663 0.024 Uiso calc 1
C C37 1.4554(2) 0.19683(19) 0.04725(18) 0.0217(5) Uani d 1
H H37 1.5302 0.1715 0.0769 0.026 Uiso calc 1
C C38 1.3521(2) 0.15609(18) 0.08875(17) 0.0193(5) Uani d 1
H H38 1.3581 0.1029 0.1456 0.023 Uiso calc 1
C C39 1.12663(19) -0.32285(17) 0.15003(16) 0.0144(5) Uani d 1
C C40 1.1623(2) -0.35598(18) 0.05741(17) 0.0188(5) Uani d 1
H H40 1.1365 -0.3076 0.0003 0.023 Uiso calc 1
C C41 1.2358(2) -0.46031(19) 0.04959(18) 0.0240(5) Uani d 1
H H41 1.2608 -0.4808 -0.0128 0.029 Uiso calc 1
C C42 1.2722(2) -0.53402(19) 0.13410(19) 0.0240(5) Uani d 1
H H42 1.3207 -0.6042 0.1289 0.029 Uiso calc 1
C C43 1.2360(2) -0.50259(19) 0.22619(19) 0.0251(5) Uani d 1
H H43 1.2595 -0.5522 0.2832 0.030 Uiso calc 1
C C44 1.1650(2) -0.39772(18) 0.23441(17) 0.0200(5) Uani d 1
H H44 1.1428 -0.3771 0.2968 0.024 Uiso calc 1
C C45 1.0622(3) 0.3343(2) 0.45958(18) 0.0303(6) Uani d 1

loop_
_atom_site_aniso_label
_atom_site_aniso_U_11
_atom_site_aniso_U_22
_atom_site_aniso_U_33
_atom_site_aniso_U_12
_atom_site_aniso_U_13
_atom_site_aniso_U_23
Mn 0.00810(16) 0.01012(17) 0.01448(17) -0.00357(12) 0.00103(12) -0.00258(12)
S 0.0188(3) 0.0274(3) 0.0197(3) -0.0098(2) -0.0019(2) -0.0023(2)
F1 0.0468(9) 0.0266(8) 0.0406(9) -0.0118(7) -0.0137(7) -0.0019(7)
F2 0.0748(12) 0.0514(11) 0.0325(9) -0.0204(9) 0.0149(9) -0.0241(8)
F3 0.0723(12) 0.0507(11) 0.0550(11) -0.0442(10) -0.0334(9) 0.0059(9)
N1 0.0103(9) 0.0125(9) 0.0144(9) -0.0038(7) 0.0003(7) -0.0032(7)
N2 0.0103(9) 0.0111(9) 0.0177(9) -0.0049(7) -0.0001(7) -0.0024(7)
N3 0.0108(9) 0.0115(9) 0.0159(9) -0.0034(7) 0.0002(7) -0.0032(7)
N4 0.0102(8) 0.0137(9) 0.0148(9) -0.0049(7) 0.0010(7) -0.0037(7)
O1 0.0246(8) 0.0204(8) 0.0165(8) -0.0124(7) -0.0038(7) -0.0019(6)
O2 0.0372(10) 0.0343(11) 0.0300(10) -0.0187(9) -0.0115(8) 0.0081(8)
O3 0.0204(9) 0.0542(13) 0.0262(10) -0.0013(8) 0.0057(7) -0.0016(9)
O4 0.0204(8) 0.0283(10) 0.0358(10) -0.0113(7) -0.0036(7) -0.0106(8)
C1 0.0138(10) 0.0115(11) 0.0148(11) -0.0031(9) -0.0032(8) -0.0037(8)
C2 0.0162(11) 0.0119(11) 0.0203(12) -0.0037(9) -0.0017(9) -0.0030(9)
C3 0.0144(11) 0.0168(11) 0.0186(11) -0.0088(9) -0.0001(9) -0.0024(9)
C4 0.0123(10) 0.0151(11) 0.0134(10) -0.0070(9) 0.0002(8) -0.0033(8)
C5 0.0127(10) 0.0170(11) 0.0124(10) -0.0060(9) -0.0004(8) -0.0033(8)
C6 0.0108(10) 0.0162(11) 0.0152(11) -0.0050(9) 0.0000(8) -0.0029(9)
C7 0.0089(10) 0.0189(12) 0.0226(12) -0.0044(9) -0.0001(9) -0.0030(9)
C8 0.0106(10) 0.0142(11) 0.0255(12) -0.0008(9) 0.0033(9) -0.0032(9)
C9 0.0114(10) 0.0127(11) 0.0190(11) -0.0022(9) 0.0001(9) -0.0030(9)
C10 0.0136(11) 0.0119(11) 0.0180(11) -0.0022(9) -0.0013(9) -0.0013(9)
C11 0.0141(11) 0.0124(11) 0.0142(11) -0.0034(9) -0.0013(8) -0.0020(9)
C12 0.0171(11) 0.0119(11) 0.0167(11) -0.0042(9) -0.0002(9) -0.0029(9)
C13 0.0144(11) 0.0150(11) 0.0192(11) -0.0078(9) 0.0001(9) -0.0015(9)
C14 0.0118(10) 0.0136(11) 0.0148(11) -0.0056(8) -0.0024(8) -0.0001(9)
C15 0.0118(10) 0.0162(11) 0.0124(10) -0.0056(9) -0.0006(8) -0.0010(9)
C16 0.0113(10) 0.0169(11) 0.0145(11) -0.0049(9) -0.0006(8) -0.0020(9)
C17 0.0121(10) 0.0207(12) 0.0206(12) -0.0069(9) 0.0045(9) -0.0050(9)
C18 0.0148(11) 0.0168(12) 0.0218(12) -0.0029(9) 0.0023(9) -0.0079(9)
C19 0.0116(10) 0.0143(11) 0.0128(10) -0.0026(8) -0.0019(8) -0.0037(8)
C20 0.0119(10) 0.0143(11) 0.0154(11) -0.0025(9) -0.0034(8) -0.0058(9)
C21 0.0099(10) 0.0099(10) 0.0205(11) -0.0018(8) 0.0002(9) -0.0035(9)
C22 0.0169(11) 0.0176(12) 0.0186(11) -0.0058(9) -0.0036(9) -0.0006(9)
C23 0.0166(11) 0.0220(13) 0.0329(14) -0.0087(10) -0.0104(10) 0.0000(10)
C24 0.0121(11) 0.0203(13) 0.0407(15) -0.0066(10) 0.0020(10) 0.0006(11)
C25 0.0239(13) 0.0257(13) 0.0245(13) -0.0118(11) 0.0111(10) -0.0054(10)
C26 0.0236(12) 0.0260(13) 0.0203(12) -0.0119(10) 0.0022(10) -0.0081(10)
C27 0.0134(11) 0.0126(11) 0.0238(12) -0.0075(9) 0.0083(9) -0.0049(9)
C28 0.0148(11) 0.0130(11) 0.0312(13) -0.0057(9) 0.0047(10) -0.0013(10)
C29 0.0170(12) 0.0147(12) 0.0416(15) -0.0040(10) 0.0086(11) -0.0015(11)
C30 0.0265(13) 0.0144(12) 0.0402(15) -0.0101(10) 0.0176(11) -0.0091(11)
C31 0.0323(14) 0.0251(13) 0.0270(13) -0.0175(11) 0.0115(11) -0.0108(11)
C32 0.0187(12) 0.0185(12) 0.0257(13) -0.0078(10) 0.0059(10) -0.0044(10)
C33 0.0151(11) 0.0119(11) 0.0170(11) -0.0052(9) 0.0035(9) -0.0064(9)
C34 0.0163(11) 0.0230(12) 0.0176(11) -0.0075(9) -0.0007(9) -0.0033(9)
C35 0.0241(12) 0.0224(12) 0.0162(11) -0.0113(10) 0.0026(9) -0.0004(9)
C36 0.0153(11) 0.0223(13) 0.0248(12) -0.0100(10) 0.0080(9) -0.0092(10)
C37 0.0103(11) 0.0241(13) 0.0307(13) -0.0046(9) 0.0001(10) -0.0062(10)
C38 0.0165(11) 0.0149(11) 0.0245(12) -0.0044(9) -0.0001(9) -0.0001(9)
C39 0.0086(10) 0.0136(11) 0.0228(12) -0.0063(9) 0.0002(9) -0.0040(9)
C40 0.0199(12) 0.0176(12) 0.0201(12) -0.0049(9) -0.0045(9) -0.0035(9)
C41 0.0223(12) 0.0229(13) 0.0301(13) -0.0052(10) 0.0000(10) -0.0145(11)
C42 0.0160(11) 0.0137(12) 0.0412(15) 0.0000(9) -0.0016(10) -0.0079(11)
C43 0.0180(12) 0.0193(13) 0.0320(14) -0.0008(10) -0.0023(10) 0.0038(11)
C44 0.0156(11) 0.0209(12) 0.0200(12) -0.0015(9) 0.0017(9) -0.0022(10)
C45 0.0404(15) 0.0339(15) 0.0239(13) -0.0219(13) -0.0076(12) -0.0013(11)

loop_
_atom_type_symbol
_atom_type_description
_atom_type_scat_dispersion_real
_atom_type_scat_dispersion_imag
_atom_type_scat_source
C C 0.0033 0.0016 'International Tables Vol C Tables 4.2.6.8 and 6.1.1.4'
H H 0.0000 0.0000 'International Tables Vol C Tables 4.2.6.8 and 6.1.1.4'
N N 0.0061 0.0033 'International Tables Vol C Tables 4.2.6.8 and 6.1.1.4'
O O 0.0106 0.0060 'International Tables Vol C Tables 4.2.6.8 and 6.1.1.4'
F F 0.0171 0.0103 'International Tables Vol C Tables 4.2.6.8 and 6.1.1.4'
S S 0.1246 0.1234 'International Tables Vol C Tables 4.2.6.8 and 6.1.1.4'
Mn Mn 0.3368 0.7283 'International Tables Vol C Tables 4.2.6.8 and 6.1.1.4'

loop_
_geom_angle_atom_site_label_1
_geom_angle_atom_site_label_2
_geom_angle_atom_site_label_3
_geom_angle
N1 Mn N3 174.02(7)
N1 Mn N4 89.12(7)
N3 Mn N4 89.97(7)
N1 Mn N2 89.98(7)
N3 Mn N2 89.29(7)
N4 Mn N2 164.27(7)
N1 Mn O1 92.84(6)
N3 Mn O1 93.14(7)
N4 Mn O1 98.57(6)
N2 Mn O1 97.16(7)
O3 S O2 115.56(11)
O3 S O4 115.55(11)
O2 S O4 114.10(10)
O3 S C45 103.65(12)
O2 S C45 103.18(11)
O4 S C45 102.25(11)
C4 N1 C1 105.76(16)
C4 N1 Mn 126.66(14)
C1 N1 Mn 126.07(13)
C9 N2 C6 105.76(16)
C9 N2 Mn 126.80(13)
C6 N2 Mn 127.04(14)
C11 N3 C14 105.63(16)
C11 N3 Mn 126.19(13)
C14 N3 Mn 126.89(14)
C16 N4 C19 105.98(16)
C16 N4 Mn 126.78(14)
C19 N4 Mn 127.21(13)
Mn O1 H1O1 121.1
Mn O1 H2O1 120.2
H1O1 O1 H2O1 106.1
N1 C1 C20 125.04(18)
N1 C1 C2 109.52(17)
C20 C1 C2 124.94(19)
C3 C2 C1 107.47(19)
C3 C2 H2 126.3
C1 C2 H2 126.3
C2 C3 C4 107.52(19)
C2 C3 H3 126.2
C4 C3 H3 126.2
N1 C4 C5 125.91(19)
N1 C4 C3 109.65(18)
C5 C4 C3 124.44(19)
C6 C5 C4 123.34(19)
C6 C5 C21 117.17(18)
C4 C5 C21 119.42(18)
N2 C6 C5 125.75(19)
N2 C6 C7 109.63(18)
C5 C6 C7 124.33(19)
C8 C7 C6 107.52(18)
C8 C7 H7 126.2
C6 C7 H7 126.2
C7 C8 C9 107.46(19)
C7 C8 H8 126.3
C9 C8 H8 126.3
N2 C9 C10 125.64(18)
N2 C9 C8 109.51(18)
C10 C9 C8 124.8(2)
C9 C10 C11 123.1(2)
C9 C10 C27 118.79(18)
C11 C10 C27 118.01(18)
N3 C11 C10 125.85(19)
N3 C11 C12 109.62(17)
C10 C11 C12 124.42(19)
C13 C12 C11 107.48(19)
C13 C12 H12 126.3
C11 C12 H12 126.3
C12 C13 C14 107.60(18)
C12 C13 H13 126.2
C14 C13 H13 126.2
N3 C14 C15 125.19(19)
N3 C14 C13 109.66(18)
C15 C14 C13 125.08(19)
C16 C15 C14 123.68(19)
C16 C15 C33 118.41(18)
C14 C15 C33 117.88(18)
N4 C16 C15 125.79(19)
N4 C16 C17 109.47(18)
C15 C16 C17 124.51(19)
C18 C17 C16 107.46(18)
C18 C17 H17 126.3
C16 C17 H17 126.3
C17 C18 C19 107.71(19)
C17 C18 H18 126.1
C19 C18 H18 126.1
N4 C19 C20 125.14(18)
N4 C19 C18 109.24(18)
C20 C19 C18 125.35(19)
C19 C20 C1 122.82(19)
C19 C20 C39 118.81(18)
C1 C20 C39 118.38(18)
C22 C21 C26 119.10(19)
C22 C21 C5 120.39(19)
C26 C21 C5 120.38(19)
C23 C22 C21 120.1(2)
C23 C22 H22 119.9
C21 C22 H22 119.9
C24 C23 C22 120.3(2)
C24 C23 H23 119.8
C22 C23 H23 119.8
C25 C24 C23 119.8(2)
C25 C24 H24 120.1
C23 C24 H24 120.1
C24 C25 C26 119.8(2)
C24 C25 H25 120.1
C26 C25 H25 120.1
C25 C26 C21 120.7(2)
C25 C26 H26 119.6
C21 C26 H26 119.6
C32 C27 C28 119.1(2)
C32 C27 C10 119.0(2)
C28 C27 C10 121.9(2)
C29 C28 C27 119.8(2)
C29 C28 H28 120.1
C27 C28 H28 120.1
C30 C29 C28 120.7(2)
C30 C29 H29 119.7
C28 C29 H29 119.7
C29 C30 C31 120.0(2)
C29 C30 H30 120.0
C31 C30 H30 120.0
C30 C31 C32 119.9(2)
C30 C31 H31 120.1
C32 C31 H31 120.1
C31 C32 C27 120.5(2)
C31 C32 H32 119.7
C27 C32 H32 119.7
C34 C33 C38 119.23(19)
C34 C33 C15 120.34(19)
C38 C33 C15 120.43(19)
C35 C34 C33 120.4(2)
C35 C34 H34 119.8
C33 C34 H34 119.8
C36 C35 C34 120.2(2)
C36 C35 H35 119.9
C34 C35 H35 119.9
C37 C36 C35 119.8(2)
C37 C36 H36 120.1
C35 C36 H36 120.1
C36 C37 C38 120.3(2)
C36 C37 H37 119.8
C38 C37 H37 119.8
C37 C38 C33 120.1(2)
C37 C38 H38 119.9
C33 C38 H38 119.9
C44 C39 C40 118.3(2)
C44 C39 C20 120.49(19)
C40 C39 C20 121.18(19)
C41 C40 C39 120.7(2)
C41 C40 H40 119.7
C39 C40 H40 119.7
C42 C41 C40 120.3(2)
C42 C41 H41 119.8
C40 C41 H41 119.8
C43 C42 C41 119.5(2)
C43 C42 H42 120.3
C41 C42 H42 120.3
C42 C43 C44 120.5(2)
C42 C43 H43 119.7
C44 C43 H43 119.7
C43 C44 C39 120.7(2)
C43 C44 H44 119.7
C39 C44 H44 119.7
F2 C45 F3 107.6(2)
F2 C45 F1 107.3(2)
F3 C45 F1 107.1(2)
F2 C45 S 111.41(17)
F3 C45 S 111.2(2)
F1 C45 S 112.04(17)

loop_
_geom_bond_atom_site_label_1
_geom_bond_atom_site_label_2
_geom_bond_distance
Mn N1 1.9893(17)
Mn N3 1.9912(17)
Mn N4 2.0044(17)
Mn N2 2.0079(17)
Mn O1 2.1057(15)
S O3 1.4313(17)
S O2 1.4475(18)
S O4 1.4482(16)
S C45 1.820(3)
F1 C45 1.342(3)
F2 C45 1.333(3)
F3 C45 1.336(3)
N1 C4 1.386(3)
N1 C1 1.388(3)
N2 C9 1.386(3)
N2 C6 1.388(3)
N3 C11 1.386(3)
N3 C14 1.392(3)
N4 C16 1.387(3)
N4 C19 1.390(3)
O1 H1O1 0.8437
O1 H2O1 0.8225
C1 C20 1.399(3)
C1 C2 1.431(3)
C2 C3 1.352(3)
C2 H2 0.9300
C3 C4 1.428(3)
C3 H3 0.9300
C4 C5 1.394(3)
C5 C6 1.390(3)
C5 C21 1.499(3)
C6 C7 1.432(3)
C7 C8 1.349(3)
C7 H7 0.9300
C8 C9 1.437(3)
C8 H8 0.9300
C9 C10 1.390(3)
C10 C11 1.394(3)
C10 C27 1.499(3)
C11 C12 1.433(3)
C12 C13 1.351(3)
C12 H12 0.9300
C13 C14 1.427(3)
C13 H13 0.9300
C14 C15 1.392(3)
C15 C16 1.392(3)
C15 C33 1.495(3)
C16 C17 1.431(3)
C17 C18 1.353(3)
C17 H17 0.9300
C18 C19 1.431(3)
C18 H18 0.9300
C19 C20 1.397(3)
C20 C39 1.497(3)
C21 C22 1.392(3)
C21 C26 1.392(3)
C22 C23 1.390(3)
C22 H22 0.9300
C23 C24 1.388(3)
C23 H23 0.9300
C24 C25 1.385(3)
C24 H24 0.9300
C25 C26 1.388(3)
C25 H25 0.9300
C26 H26 0.9300
C27 C32 1.391(3)
C27 C28 1.395(3)
C28 C29 1.389(3)
C28 H28 0.9300
C29 C30 1.371(4)
C29 H29 0.9300
C30 C31 1.386(4)
C30 H30 0.9300
C31 C32 1.386(3)
C31 H31 0.9300
C32 H32 0.9300
C33 C34 1.390(3)
C33 C38 1.393(3)
C34 C35 1.387(3)
C34 H34 0.9300
C35 C36 1.384(3)
C35 H35 0.9300
C36 C37 1.384(3)
C36 H36 0.9300
C37 C38 1.387(3)
C37 H37 0.9300
C38 H38 0.9300
C39 C44 1.394(3)
C39 C40 1.395(3)
C40 C41 1.388(3)
C40 H40 0.9300
C41 C42 1.384(3)
C41 H41 0.9300
C42 C43 1.379(3)
C42 H42 0.9300
C43 C44 1.386(3)
C43 H43 0.9300
C44 H44 0.9300

loop_
_geom_hbond_atom_site_label_D
_geom_hbond_atom_site_label_H
_geom_hbond_atom_site_label_A
_geom_hbond_site_symmetry_A
_geom_hbond_distance_DH
_geom_hbond_distance_HA
_geom_hbond_distance_DA
_geom_hbond_angle_DHA
O1 H1O1 O4 1_555 0.84 1.91 2.745(2) 171
O1 H2O1 O2 2_756 0.82 1.90 2.715(2) 171
C7 H7 O3 1_455 0.93 2.39 3.170(3) 141
C44 H44 F2 2_756 0.93 2.50 3.397(3) 162
C23 H23 Cg4 1_455 0.93 2.85 3.603(3) 139
C25 H25 Cg2 2_656 0.93 2.89 3.650(3) 139
C30 H30 Cg9 1_565 0.93 2.82 3.610(3) 144
C37 H37 Cg2 1_655 0.93 2.97 3.676(3) 133
C40 H40 Cg3 2_755 0.93 2.62 3.449(2) 148
C42 H42 Cg11 1_545 0.93 2.89 3.631(3) 137

loop_
_geom_torsion_atom_site_label_1
_geom_torsion_atom_site_label_2
_geom_torsion_atom_site_label_3
_geom_torsion_atom_site_label_4
_geom_torsion
C4 N1 C1 C20 169.3(2)
Mn N1 C1 C20 -24.0(3)
C4 N1 C1 C2 -2.9(2)
Mn N1 C1 C2 163.78(14)
N1 C1 C2 C3 2.7(2)
C20 C1 C2 C3 -169.5(2)
C1 C2 C3 C4 -1.4(2)
C1 N1 C4 C5 -177.8(2)
Mn N1 C4 C5 15.7(3)
C1 N1 C4 C3 2.1(2)
Mn N1 C4 C3 -164.52(14)
C2 C3 C4 N1 -0.4(2)
C2 C3 C4 C5 179.4(2)
N1 C4 C5 C6 -9.4(3)
C3 C4 C5 C6 170.8(2)
N1 C4 C5 C21 173.97(19)
C3 C4 C5 C21 -5.8(3)
C9 N2 C6 C5 -170.4(2)
Mn N2 C6 C5 2.7(3)
C9 N2 C6 C7 3.6(2)
Mn N2 C6 C7 176.68(14)
C4 C5 C6 N2 -0.3(3)
C21 C5 C6 N2 176.46(19)
C4 C5 C6 C7 -173.4(2)
C21 C5 C6 C7 3.3(3)
N2 C6 C7 C8 -3.5(3)
C5 C6 C7 C8 170.5(2)
C6 C7 C8 C9 2.0(2)
C6 N2 C9 C10 175.0(2)
Mn N2 C9 C10 1.9(3)
C6 N2 C9 C8 -2.3(2)
Mn N2 C9 C8 -175.45(14)
C7 C8 C9 N2 0.2(3)
C7 C8 C9 C10 -177.2(2)
N2 C9 C10 C11 8.3(3)
C8 C9 C10 C11 -174.7(2)
N2 C9 C10 C27 -168.9(2)
C8 C9 C10 C27 8.0(3)
C14 N3 C11 C10 176.3(2)
Mn N3 C11 C10 -16.0(3)
C14 N3 C11 C12 0.0(2)
Mn N3 C11 C12 167.73(14)
C9 C10 C11 N3 -1.0(3)
C27 C10 C11 N3 176.29(19)
C9 C10 C11 C12 174.8(2)
C27 C10 C11 C12 -7.9(3)
N3 C11 C12 C13 -0.2(2)
C10 C11 C12 C13 -176.6(2)
C11 C12 C13 C14 0.3(2)
C11 N3 C14 C15 -177.1(2)
Mn N3 C14 C15 15.3(3)
C11 N3 C14 C13 0.2(2)
Mn N3 C14 C13 -167.42(14)
C12 C13 C14 N3 -0.3(2)
C12 C13 C14 C15 177.0(2)
N3 C14 C15 C16 -4.6(3)
C13 C14 C15 C16 178.6(2)
N3 C14 C15 C33 177.27(18)
C13 C14 C15 C33 0.4(3)
C19 N4 C16 C15 -170.7(2)
Mn N4 C16 C15 7.4(3)
C19 N4 C16 C17 4.0(2)
Mn N4 C16 C17 -177.90(14)
C14 C15 C16 N4 -7.3(3)
C33 C15 C16 N4 170.85(19)
C14 C15 C16 C17 178.8(2)
C33 C15 C16 C17 -3.1(3)
N4 C16 C17 C18 -3.0(2)
C15 C16 C17 C18 171.8(2)
C16 C17 C18 C19 0.7(2)
C16 N4 C19 C20 170.7(2)
Mn N4 C19 C20 -7.5(3)
C16 N4 C19 C18 -3.5(2)
Mn N4 C19 C18 178.36(14)
C17 C18 C19 N4 1.8(2)
C17 C18 C19 C20 -172.4(2)
N4 C19 C20 C1 12.1(3)
C18 C19 C20 C1 -174.7(2)
N4 C19 C20 C39 -168.24(19)
C18 C19 C20 C39 5.0(3)
N1 C1 C20 C19 4.3(3)
C2 C1 C20 C19 175.3(2)
N1 C1 C20 C39 -175.41(19)
C2 C1 C20 C39 -4.4(3)
C6 C5 C21 C22 101.0(2)
C4 C5 C21 C22 -82.1(3)
C6 C5 C21 C26 -74.9(3)
C4 C5 C21 C26 101.9(2)
C26 C21 C22 C23 2.4(3)
C5 C21 C22 C23 -173.6(2)
C21 C22 C23 C24 -0.8(3)
C22 C23 C24 C25 -0.9(4)
C23 C24 C25 C26 1.1(4)
C24 C25 C26 C21 0.5(4)
C22 C21 C26 C25 -2.2(3)
C5 C21 C26 C25 173.8(2)
C9 C10 C27 C32 111.9(2)
C11 C10 C27 C32 -65.5(3)
C9 C10 C27 C28 -67.2(3)
C11 C10 C27 C28 115.4(2)
C32 C27 C28 C29 -0.7(3)
C10 C27 C28 C29 178.37(19)
C27 C28 C29 C30 0.5(3)
C28 C29 C30 C31 0.1(3)
C29 C30 C31 C32 -0.5(3)
C30 C31 C32 C27 0.2(3)
C28 C27 C32 C31 0.3(3)
C10 C27 C32 C31 -178.76(19)
C16 C15 C33 C34 109.7(2)
C14 C15 C33 C34 -72.0(3)
C16 C15 C33 C38 -70.2(3)
C14 C15 C33 C38 108.1(2)
C38 C33 C34 C35 1.4(3)
C15 C33 C34 C35 -178.5(2)
C33 C34 C35 C36 -1.4(3)
C34 C35 C36 C37 0.2(3)
C35 C36 C37 C38 0.9(3)
C36 C37 C38 C33 -0.8(3)
C34 C33 C38 C37 -0.3(3)
C15 C33 C38 C37 179.6(2)
C19 C20 C39 C44 118.9(2)
C1 C20 C39 C44 -61.4(3)
C19 C20 C39 C40 -61.7(3)
C1 C20 C39 C40 118.0(2)
C44 C39 C40 C41 -1.0(3)
C20 C39 C40 C41 179.56(19)
C39 C40 C41 C42 1.7(3)
C40 C41 C42 C43 -0.8(3)
C41 C42 C43 C44 -0.8(3)
C42 C43 C44 C39 1.4(3)
C40 C39 C44 C43 -0.5(3)
C20 C39 C44 C43 178.9(2)
O3 S C45 F2 177.39(18)
O2 S C45 F2 -61.8(2)
O4 S C45 F2 56.9(2)
O3 S C45 F3 -62.62(19)
O2 S C45 F3 58.23(19)
O4 S C45 F3 176.92(17)
O3 S C45 F1 57.18(19)
O2 S C45 F1 178.03(17)
O4 S C45 F1 -63.28(19)

_cod_database_fobs_code 2241655
